data_1514168
loop_
_publ_author_name
'Ahmad, Waqar'
'Zhang, Lijuan'
'Zhou, Yunshan'

_publ_section_title
;
 A series of mononuclear lanthanide complexes featuring 3-D supramolecular
 networks: synthesis, characterization and luminescent properties for
 sensing guest molecules.
;
_journal_issue 4
_journal_name_full
'Photochemical &amp; photobiological sciences : Official journal of the European Photochemistry Association and the European Society for Photobiology'
_journal_page_first 660
_journal_page_last 670
_journal_paper_doi 10.1039/c3pp50346a
_journal_volume 13
_journal_year 2014
_chemical_formula_moiety 'C21 H18 N9 O9 Tb, H2 O'
_chemical_formula_sum 'C21 H20 N9 O10 Tb'
_chemical_formula_weight 717.38
_chemical_name_systematic
;
 ? 
;
_space_group_crystal_system monoclinic
_space_group_IT_number 14
_space_group_name_Hall '-P 2ybc'
_space_group_name_H-M_alt 'P 1 21/c 1'
_symmetry_space_group_name_Hall '-P 2ybc'
_symmetry_space_group_name_H-M 'P 1 21/c 1'
_atom_sites_solution_hydrogens geom
_atom_sites_solution_primary direct
_atom_sites_solution_secondary difmap
_audit_creation_date 2013-06-25
_audit_creation_method
;
  Olex2 1.1
  (compiled 2011.02.15 svn.r1672, GUI svn.r3494)
;
_cell_angle_alpha 90.00
_cell_angle_beta 91.887(4)
_cell_angle_gamma 90.00
_cell_formula_units_Z 4
_cell_length_a 5.9758(2)
_cell_length_b 21.4942(13)
_cell_length_c 18.3468(12)
_cell_measurement_reflns_used 2122
_cell_measurement_temperature 98.6
_cell_measurement_theta_max 29.2759
_cell_measurement_theta_min 3.0469
_cell_volume 2355.3(2)
_computing_cell_refinement
;
CrysAlisPro, Agilent Technologies,
Version 1.171.35.11 (release 16-05-2011 CrysAlis171 .NET)
(compiled May 16 2011,17:55:39)
;
_computing_data_collection
;
CrysAlisPro, Agilent Technologies,
Version 1.171.35.11 (release 16-05-2011 CrysAlis171 .NET)
(compiled May 16 2011,17:55:39)
;
_computing_data_reduction
;
CrysAlisPro, Agilent Technologies,
Version 1.171.35.11 (release 16-05-2011 CrysAlis171 .NET)
(compiled May 16 2011,17:55:39)
;
_computing_molecular_graphics
;
O. V. Dolomanov, L. J. Bourhis, R. J. Gildea, J. A. K. Howard and H. Puschmann,
OLEX2: a complete structure solution, refinement and analysis program.
J. Appl. Cryst. (2009). 42, 339-341.
;
_computing_publication_material
;
O. V. Dolomanov, L. J. Bourhis, R. J. Gildea, J. A. K. Howard and H. Puschmann,
OLEX2: a complete structure solution, refinement and analysis program.
J. Appl. Cryst. (2009). 42, 339-341.
;
_computing_structure_refinement 'SHELXL-97 (Sheldrick, 1997)'
_computing_structure_solution 'A short history of SHELX (Sheldrick, 2007)/Bruker'
_diffrn_ambient_temperature 98.6
_diffrn_detector_area_resol_mean 16.0971
_diffrn_measured_fraction_theta_full 0.999
_diffrn_measured_fraction_theta_max 0.999
_diffrn_measurement_details
;
  1 omega  -15.00   29.00   1.0000   20.0000
omega____ theta____ kappa____ phi______ frames
    -      -15.8148 -104.0000  -86.0000 44

  2 omega   -8.00   20.00   1.0000   20.0000
omega____ theta____ kappa____ phi______ frames
    -       20.9711   77.0000 -180.0000 28

  3 omega  -40.00   19.00   1.0000   20.0000
omega____ theta____ kappa____ phi______ frames
    -       20.9711  -77.0000 -150.0000 59

  4 omega  -47.00   47.00   1.0000   20.0000
omega____ theta____ kappa____ phi______ frames
    -       20.9711  -37.0000  -60.0000 94
;
_diffrn_measurement_device_type 'Xcalibur, Eos, Gemini'
_diffrn_measurement_method '\w scans'
_diffrn_orient_matrix_UB_11 -0.0488405000
_diffrn_orient_matrix_UB_12 0.0255976000
_diffrn_orient_matrix_UB_13 -0.0190332000
_diffrn_orient_matrix_UB_21 0.0153067000
_diffrn_orient_matrix_UB_22 0.0187995000
_diffrn_orient_matrix_UB_23 0.0315278000
_diffrn_orient_matrix_UB_31 0.1072140000
_diffrn_orient_matrix_UB_32 0.0090044000
_diffrn_orient_matrix_UB_33 -0.0117467000
_diffrn_radiation_monochromator graphite
_diffrn_radiation_type 'Mo K\a'
_diffrn_radiation_wavelength 0.7107
_diffrn_reflns_av_R_equivalents 0.0548
_diffrn_reflns_av_unetI/netI 0.0876
_diffrn_reflns_limit_h_max 7
_diffrn_reflns_limit_h_min -7
_diffrn_reflns_limit_k_max 26
_diffrn_reflns_limit_k_min -26
_diffrn_reflns_limit_l_max 21
_diffrn_reflns_limit_l_min -22
_diffrn_reflns_number 9489
_diffrn_reflns_theta_full 26.00
_diffrn_reflns_theta_max 26.00
_diffrn_reflns_theta_min 3.05
_diffrn_source 'Enhance (Mo) X-ray Source'
_exptl_absorpt_coefficient_mu 3.083
_exptl_absorpt_correction_T_max 1.00000
_exptl_absorpt_correction_T_min 0.95134
_exptl_absorpt_correction_type multi-scan
_exptl_absorpt_process_details
;
CrysAlisPro, Agilent Technologies,
Version 1.171.35.11 (release 16-05-2011 CrysAlis171 .NET)
(compiled May 16 2011,17:55:39)
Empirical absorption correction using spherical harmonics,
 implemented in SCALE3 ABSPACK scaling algorithm.
;
_exptl_crystal_density_diffrn 2.023
_exptl_crystal_density_method 'not measured'
_exptl_crystal_F_000 1416
_exptl_crystal_size_max 0.25
_exptl_crystal_size_mid 0.03
_exptl_crystal_size_min 0.01
_refine_diff_density_max 1.971
_refine_diff_density_min -0.745
_refine_diff_density_rms 0.178
_refine_ls_extinction_method none
_refine_ls_goodness_of_fit_ref 1.044
_refine_ls_hydrogen_treatment mixed
_refine_ls_matrix_type full
_refine_ls_number_parameters 394
_refine_ls_number_reflns 4641
_refine_ls_number_restraints 15
_refine_ls_restrained_S_all 1.042
_refine_ls_R_factor_all 0.0646
_refine_ls_R_factor_gt 0.0454
_refine_ls_shift/su_max 0.002
_refine_ls_shift/su_mean 0.000
_refine_ls_structure_factor_coef Fsqd
_refine_ls_weighting_details 'calc w=1/[\s^2^(Fo^2^)+(0.0245P)^2^+0.0000P] where P=(Fo^2^+2Fc^2^)/3'
_refine_ls_weighting_scheme calc
_refine_ls_wR_factor_gt 0.0862
_refine_ls_wR_factor_ref 0.0953
_reflns_number_gt 3640
_reflns_number_total 4641
_reflns_threshold_expression >2sigma(I)
_cod_data_source_file c3pp50346a.txt
_cod_data_source_block exp_1442
_cod_database_code 1514168
_reflns_odcompleteness_completeness 99.82
_reflns_odcompleteness_iscentric 1
_reflns_odcompleteness_theta 26.32

loop_
_space_group_symop_id
_space_group_symop_operation_xyz
1 'x, y, z'
2 '-x, y+1/2, -z+1/2'
3 '-x, -y, -z'
4 'x, -y-1/2, z-1/2'

loop_
_atom_site_label
_atom_site_type_symbol
_atom_site_fract_x
_atom_site_fract_y
_atom_site_fract_z
_atom_site_U_iso_or_equiv
_atom_site_adp_type
_atom_site_occupancy
_atom_site_symmetry_multiplicity
_atom_site_calc_flag
_atom_site_refinement_flags
Tb1 Tb 0.38613(4) 0.284861(15) 0.225470(15) 0.01291(10) Uani 1 1 d D
N6 N 0.8387(8) 0.0790(3) 0.1379(3) 0.0171(12) Uani 1 1 d .
H6 H 0.9585 0.0642 0.1198 0.020 Uiso 1 1 calc R
N5 N 0.7934(7) 0.1417(3) 0.1229(3) 0.0162(12) Uani 1 1 d .
C1 C 0.6967(9) 0.3783(3) 0.1332(3) 0.0156(14) Uani 1 1 d .
N2 N 0.8631(7) 0.4169(3) 0.1254(3) 0.0176(12) Uani 1 1 d .
C11 C 0.7191(9) 0.0394(3) 0.1767(3) 0.0155(14) Uani 1 1 d .
N3 N 0.8676(8) 0.4504(3) 0.0612(3) 0.0200(13) Uani 1 1 d .
H3 H 0.9738 0.4771 0.0580 0.024 Uiso 1 1 calc R
C9 C 0.4813(9) 0.1285(3) 0.2011(3) 0.0157(14) Uani 1 1 d .
C6 C 0.2001(10) 0.3544(4) -0.0289(4) 0.0280(17) Uani 1 1 d .
H6A H 0.0888 0.3471 -0.0645 0.034 Uiso 1 1 calc R
C10 C 0.5259(9) 0.0658(3) 0.2115(3) 0.0144(14) Uani 1 1 d .
C5 C 0.3710(10) 0.3947(3) -0.0419(4) 0.0289(17) Uani 1 1 d .
H5 H 0.3783 0.4152 -0.0864 0.035 Uiso 1 1 calc R
C3 C 0.5348(10) 0.4046(3) 0.0131(4) 0.0226(15) Uani 1 1 d .
C2 C 0.5189(8) 0.3725(3) 0.0770(3) 0.0141(14) Uani 1 1 d .
C4 C 0.7246(10) 0.4460(3) 0.0028(4) 0.0239(16) Uani 1 1 d .
C7 C 0.1948(9) 0.3243(3) 0.0386(3) 0.0204(15) Uani 1 1 d .
H7 H 0.0772 0.2971 0.0470 0.024 Uiso 1 1 calc R
O3 O 0.5611(6) 0.2231(2) 0.1396(2) 0.0170(10) Uani 1 1 d .
O5 O 0.1702(6) 0.2729(2) 0.3295(2) 0.0174(10) Uani 1 1 d .
O1 O 0.6919(5) 0.3436(2) 0.1915(2) 0.0137(9) Uani 1 1 d .
O9 O 0.6963(6) 0.2323(2) 0.2985(3) 0.0238(11) Uani 1 1 d D
O4 O 0.7777(6) -0.0167(2) 0.1814(2) 0.0219(11) Uani 1 1 d .
O7 O 0.0272(6) 0.2616(2) 0.1759(3) 0.0214(11) Uani 1 1 d D
O8 O 0.2084(6) 0.3856(2) 0.2246(2) 0.0172(10) Uani 1 1 d D
N7 N 0.5218(7) 0.3523(3) 0.3358(3) 0.0150(12) Uani 1 1 d .
N4 N 0.3159(7) 0.1597(3) 0.2337(3) 0.0165(12) Uani 1 1 d .
O2 O 0.7553(7) 0.4754(2) -0.0549(2) 0.0297(12) Uani 1 1 d .
C16 C 0.3842(9) 0.3517(3) 0.3929(3) 0.0131(13) Uani 1 1 d .
C12 C 0.1778(9) 0.1255(3) 0.2735(3) 0.0192(15) Uani 1 1 d .
H12 H 0.0603 0.1455 0.2958 0.023 Uiso 1 1 calc R
C8 C 0.6180(9) 0.1658(3) 0.1519(3) 0.0148(14) Uani 1 1 d .
C17 C 0.4143(9) 0.3894(3) 0.4536(3) 0.0137(13) Uani 1 1 d .
C13 C 0.2005(10) 0.0615(3) 0.2833(3) 0.0192(15) Uani 1 1 d .
H13 H 0.0958 0.0392 0.3093 0.023 Uiso 1 1 calc R
O6 O 0.2493(6) 0.4228(2) 0.5639(2) 0.0209(11) Uani 1 1 d .
N9 N 0.0907(8) 0.3431(3) 0.4997(3) 0.0189(12) Uani 1 1 d .
H9 H -0.0016 0.3388 0.5344 0.023 Uiso 1 1 calc R
N8 N 0.0570(8) 0.3037(3) 0.4406(3) 0.0174(12) Uani 1 1 d .
C18 C 0.2481(9) 0.3873(3) 0.5104(3) 0.0161(14) Uani 1 1 d .
C19 C 0.7004(9) 0.3887(3) 0.3413(4) 0.0192(15) Uani 1 1 d .
H19 H 0.8008 0.3884 0.3037 0.023 Uiso 1 1 calc R
C20 C 0.7453(9) 0.4281(3) 0.4018(3) 0.0188(15) Uani 1 1 d .
H20 H 0.8723 0.4531 0.4035 0.023 Uiso 1 1 calc R
N1 N 0.3507(7) 0.3326(3) 0.0919(3) 0.0176(12) Uani 1 1 d .
C21 C 0.5999(9) 0.4290(3) 0.4579(3) 0.0179(14) Uani 1 1 d .
H21 H 0.6238 0.4552 0.4977 0.021 Uiso 1 1 calc R
C15 C 0.1968(9) 0.3082(3) 0.3879(3) 0.0161(14) Uani 1 1 d .
O10 O -0.3254(9) 0.2339(3) 0.4587(4) 0.065(2) Uani 1 1 d D
C14 C 0.3809(9) 0.0317(3) 0.2540(3) 0.0174(14) Uani 1 1 d .
H14 H 0.4053 -0.0105 0.2623 0.021 Uiso 1 1 calc R
H9A H 0.665(5) 0.223(3) 0.3417(12) 0.026 Uiso 1 1 d D
H9B H 0.823(4) 0.249(2) 0.296(2) 0.026 Uiso 1 1 d D
H7A H -0.011(5) 0.2247(9) 0.166(4) 0.026 Uiso 1 1 d D
H7B H -0.085(3) 0.2837(16) 0.185(3) 0.026 Uiso 1 1 d D
H8A H 0.114(7) 0.3976(14) 0.1919(19) 0.026 Uiso 1 1 d D
H8B H 0.248(8) 0.4161(11) 0.251(2) 0.026 Uiso 1 1 d D
H10A H -0.363(9) 0.237(4) 0.5027(13) 0.026 Uiso 1 1 d D
H10B H -0.201(6) 0.252(3) 0.454(3) 0.026 Uiso 1 1 d D

loop_
_atom_site_aniso_label
_atom_site_aniso_U_11
_atom_site_aniso_U_22
_atom_site_aniso_U_33
_atom_site_aniso_U_23
_atom_site_aniso_U_13
_atom_site_aniso_U_12
Tb1 0.01105(15) 0.01119(17) 0.01660(17) 0.00017(15) 0.00207(10) 0.00027(14)
N6 0.018(2) 0.015(3) 0.018(3) 0.001(3) 0.000(2) 0.004(2)
N5 0.016(2) 0.013(3) 0.020(3) 0.000(3) 0.003(2) 0.001(2)
C1 0.022(3) 0.013(3) 0.013(3) 0.001(3) 0.002(2) 0.006(3)
N2 0.019(2) 0.017(3) 0.017(3) 0.011(3) 0.002(2) -0.003(2)
C11 0.023(3) 0.012(4) 0.011(3) 0.004(3) -0.003(2) 0.001(3)
N3 0.021(2) 0.024(3) 0.015(3) 0.007(3) -0.005(2) -0.010(3)
C9 0.016(3) 0.013(4) 0.017(3) -0.002(3) -0.003(2) -0.004(3)
C6 0.029(3) 0.026(4) 0.029(4) -0.005(4) -0.005(3) -0.002(4)
C10 0.017(3) 0.016(4) 0.010(3) -0.002(3) -0.005(2) -0.003(3)
C5 0.035(4) 0.024(4) 0.027(4) 0.012(4) -0.007(3) -0.013(4)
C3 0.028(3) 0.018(4) 0.022(4) 0.000(3) -0.002(3) -0.002(3)
C2 0.010(3) 0.016(4) 0.017(3) -0.002(3) 0.003(2) -0.001(3)
C4 0.027(3) 0.017(4) 0.027(4) 0.005(3) -0.005(3) 0.000(3)
C7 0.019(3) 0.022(4) 0.020(4) -0.001(3) 0.003(3) -0.002(3)
O3 0.021(2) 0.009(2) 0.022(2) 0.001(2) 0.0058(17) 0.002(2)
O5 0.016(2) 0.015(3) 0.022(2) -0.003(2) 0.0075(17) -0.0043(19)
O1 0.0119(18) 0.013(2) 0.016(2) 0.003(2) -0.0010(16) 0.0014(18)
O9 0.017(2) 0.018(3) 0.036(3) -0.003(2) -0.0001(19) -0.005(2)
O4 0.028(2) 0.015(3) 0.023(3) 0.000(2) 0.0046(19) 0.004(2)
O7 0.016(2) 0.017(3) 0.032(3) 0.000(2) 0.0006(19) 0.001(2)
O8 0.020(2) 0.013(3) 0.018(3) -0.003(2) -0.0064(17) 0.004(2)
N7 0.011(2) 0.016(3) 0.018(3) 0.001(3) 0.0030(19) 0.001(2)
N4 0.017(2) 0.016(3) 0.017(3) 0.003(3) -0.002(2) -0.003(2)
O2 0.036(2) 0.028(3) 0.025(3) 0.016(3) -0.006(2) -0.009(2)
C16 0.016(3) 0.009(3) 0.014(3) 0.006(3) 0.000(2) -0.001(3)
C12 0.015(3) 0.027(4) 0.016(3) -0.001(3) 0.001(2) 0.002(3)
C8 0.014(3) 0.015(4) 0.016(3) 0.000(3) 0.003(2) -0.003(3)
C17 0.014(3) 0.011(3) 0.016(3) -0.003(3) -0.005(2) -0.001(3)
C13 0.022(3) 0.021(4) 0.014(3) 0.005(3) 0.000(2) -0.006(3)
O6 0.022(2) 0.023(3) 0.018(2) -0.005(2) 0.0038(18) -0.004(2)
N9 0.023(3) 0.020(3) 0.014(3) 0.000(3) 0.007(2) 0.000(3)
N8 0.019(2) 0.016(3) 0.017(3) -0.004(3) 0.006(2) -0.001(2)
C18 0.014(3) 0.019(4) 0.015(3) 0.002(3) -0.002(2) 0.002(3)
C19 0.015(3) 0.017(4) 0.026(4) 0.000(3) 0.003(3) 0.003(3)
C20 0.017(3) 0.012(4) 0.027(4) -0.005(3) -0.006(3) -0.002(3)
N1 0.014(2) 0.015(3) 0.024(3) 0.001(3) -0.003(2) -0.001(2)
C21 0.024(3) 0.012(4) 0.017(3) -0.001(3) -0.001(3) 0.002(3)
C15 0.017(3) 0.014(3) 0.017(3) -0.001(3) -0.004(2) 0.008(3)
O10 0.033(3) 0.063(5) 0.097(5) 0.039(5) -0.011(3) -0.023(3)
C14 0.029(3) 0.011(3) 0.012(3) 0.000(3) -0.004(3) -0.003(3)

loop_
_atom_type_symbol
_atom_type_description
_atom_type_scat_dispersion_real
_atom_type_scat_dispersion_imag
_atom_type_scat_source
C C 0.0033 0.0016 'International Tables Vol C Tables 4.2.6.8 and 6.1.1.4'
H H 0.0000 0.0000 'International Tables Vol C Tables 4.2.6.8 and 6.1.1.4'
N N 0.0061 0.0033 'International Tables Vol C Tables 4.2.6.8 and 6.1.1.4'
O O 0.0106 0.0060 'International Tables Vol C Tables 4.2.6.8 and 6.1.1.4'
Tb Tb -0.1723 4.1537 'International Tables Vol C Tables 4.2.6.8 and 6.1.1.4'

loop_
_geom_angle_atom_site_label_1
_geom_angle_atom_site_label_2
_geom_angle_atom_site_label_3
_geom_angle
O3 Tb1 O5 139.03(15)
O3 Tb1 O9 76.43(15)
O3 Tb1 O7 92.34(15)
O3 Tb1 O8 135.51(15)
O3 Tb1 N7 135.10(13)
O3 Tb1 N4 63.22(14)
O3 Tb1 N1 67.77(15)
O5 Tb1 O9 86.17(14)
O5 Tb1 O7 76.88(15)
O5 Tb1 O8 81.40(15)
O5 Tb1 N7 66.06(14)
O5 Tb1 N4 75.97(15)
O5 Tb1 N1 139.51(14)
O1 Tb1 O3 75.80(14)
O1 Tb1 O5 137.25(14)
O1 Tb1 O9 79.36(14)
O1 Tb1 O7 136.56(15)
O1 Tb1 O8 81.96(14)
O1 Tb1 N7 71.21(14)
O1 Tb1 N4 132.45(14)
O1 Tb1 N1 65.31(14)
O9 Tb1 N7 68.32(15)
O9 Tb1 N4 68.87(15)
O9 Tb1 N1 134.30(14)
O7 Tb1 O9 138.98(16)
O7 Tb1 O8 78.06(15)
O7 Tb1 N7 132.55(15)
O7 Tb1 N4 70.86(15)
O7 Tb1 N1 71.48(15)
O8 Tb1 O9 136.29(14)
O8 Tb1 N7 68.32(15)
O8 Tb1 N4 144.83(14)
O8 Tb1 N1 67.99(15)
N7 Tb1 N4 123.45(16)
N7 Tb1 N1 121.08(17)
N1 Tb1 N4 115.12(16)
N5 N6 H6 116.0
C11 N6 H6 116.0
C11 N6 N5 128.0(5)
C8 N5 N6 117.3(5)
N2 C1 C2 120.9(6)
O1 C1 N2 119.4(5)
O1 C1 C2 119.7(5)
C1 N2 N3 117.4(5)
N6 C11 C10 115.7(6)
O4 C11 N6 119.7(6)
O4 C11 C10 124.6(6)
N2 N3 H3 116.2
C4 N3 N2 127.6(5)
C4 N3 H3 116.2
C10 C9 C8 120.4(6)
N4 C9 C10 124.2(6)
N4 C9 C8 115.5(6)
C5 C6 H6A 120.4
C5 C6 C7 119.1(6)
C7 C6 H6A 120.4
C9 C10 C11 118.1(6)
C9 C10 C14 118.0(6)
C14 C10 C11 123.9(6)
C6 C5 H5 120.7
C6 C5 C3 118.6(6)
C3 C5 H5 120.7
C5 C3 C4 121.8(6)
C2 C3 C5 118.4(6)
C2 C3 C4 119.7(6)
C3 C2 C1 119.5(5)
N1 C2 C1 115.9(5)
N1 C2 C3 124.5(5)
N3 C4 C3 114.4(6)
O2 C4 N3 121.9(6)
O2 C4 C3 123.6(6)
C6 C7 H7 118.4
N1 C7 C6 123.3(6)
N1 C7 H7 118.4
C8 O3 Tb1 123.0(4)
C15 O5 Tb1 122.8(4)
C1 O1 Tb1 124.7(3)
Tb1 O9 H9A 115(3)
Tb1 O9 H9B 115(3)
H9A O9 H9B 112(3)
Tb1 O7 H7A 122(2)
Tb1 O7 H7B 122(2)
H7A O7 H7B 111(3)
Tb1 O8 H8A 124.1(18)
Tb1 O8 H8B 125.3(18)
H8A O8 H8B 110(3)
C16 N7 Tb1 114.6(4)
C19 N7 Tb1 128.2(4)
C19 N7 C16 117.1(5)
C9 N4 Tb1 110.4(4)
C12 N4 Tb1 132.1(4)
C12 N4 C9 116.3(6)
N7 C16 C17 123.5(5)
N7 C16 C15 116.2(6)
C17 C16 C15 120.3(5)
N4 C12 H12 118.2
N4 C12 C13 123.6(6)
C13 C12 H12 118.2
N5 C8 C9 120.3(6)
O3 C8 N5 121.3(6)
O3 C8 C9 118.4(5)
C16 C17 C18 118.8(5)
C16 C17 C21 118.9(5)
C21 C17 C18 122.3(6)
C12 C13 H13 120.6
C14 C13 C12 118.8(6)
C14 C13 H13 120.6
N8 N9 H9 115.6
C18 N9 H9 115.6
C18 N9 N8 128.8(5)
C15 N8 N9 117.1(5)
O6 C18 C17 123.8(6)
O6 C18 N9 122.2(5)
N9 C18 C17 114.0(6)
N7 C19 H19 118.5
N7 C19 C20 123.1(6)
C20 C19 H19 118.5
C19 C20 H20 120.4
C21 C20 C19 119.3(6)
C21 C20 H20 120.4
C2 N1 Tb1 113.2(4)
C7 N1 Tb1 130.8(4)
C7 N1 C2 116.0(5)
C17 C21 H21 120.9
C20 C21 C17 118.1(6)
C20 C21 H21 120.9
O5 C15 C16 119.4(5)
N8 C15 O5 119.8(6)
N8 C15 C16 120.7(6)
H10A O10 H10B 109(3)
C10 C14 H14 120.6
C13 C14 C10 118.9(6)
C13 C14 H14 120.6

loop_
_geom_bond_atom_site_label_1
_geom_bond_atom_site_label_2
_geom_bond_distance
Tb1 O3 2.335(4)
Tb1 O5 2.353(4)
Tb1 O1 2.323(4)
Tb1 O9 2.519(4)
Tb1 O7 2.355(4)
Tb1 O8 2.411(4)
Tb1 N7 2.598(5)
Tb1 N4 2.727(6)
Tb1 N1 2.658(5)
N6 H6 0.8600
N6 N5 1.399(7)
N6 C11 1.333(8)
N5 C8 1.299(7)
C1 N2 1.307(7)
C1 C2 1.462(8)
C1 O1 1.304(7)
N2 N3 1.382(7)
C11 C10 1.452(8)
C11 O4 1.258(8)
N3 H3 0.8600
N3 C4 1.351(8)
C9 C10 1.386(9)
C9 N4 1.351(7)
C9 C8 1.474(8)
C6 H6A 0.9300
C6 C5 1.367(9)
C6 C7 1.400(9)
C10 C14 1.394(8)
C5 H5 0.9300
C5 C3 1.399(8)
C3 C2 1.366(9)
C3 C4 1.460(9)
C2 N1 1.355(7)
C4 O2 1.251(8)
C7 H7 0.9300
C7 N1 1.340(7)
O3 C8 1.294(8)
O5 C15 1.319(7)
O9 H9A 0.845(10)
O9 H9B 0.843(10)
O7 H7A 0.844(10)
O7 H7B 0.843(10)
O8 H8A 0.848(10)
O8 H8B 0.846(10)
N7 C16 1.352(7)
N7 C19 1.325(7)
N4 C12 1.340(7)
C16 C17 1.385(8)
C16 C15 1.459(8)
C12 H12 0.9300
C12 C13 1.394(9)
C17 C18 1.463(8)
C17 C21 1.398(8)
C13 H13 0.9300
C13 C14 1.379(8)
O6 C18 1.244(7)
N9 H9 0.8600
N9 N8 1.386(7)
N9 C18 1.346(8)
N8 C15 1.302(7)
C19 H19 0.9300
C19 C20 1.414(9)
C20 H20 0.9300
C20 C21 1.369(8)
C21 H21 0.9300
O10 H10A 0.848(10)
O10 H10B 0.850(10)
C14 H14 0.9300

loop_
_geom_torsion_atom_site_label_1
_geom_torsion_atom_site_label_2
_geom_torsion_atom_site_label_3
_geom_torsion_atom_site_label_4
_geom_torsion
Tb1 O3 C8 N5 -147.8(4)
Tb1 O3 C8 C9 31.0(7)
Tb1 O5 C15 C16 -7.6(7)
Tb1 O5 C15 N8 172.8(4)
Tb1 N7 C16 C17 -173.1(5)
Tb1 N7 C16 C15 7.1(7)
Tb1 N7 C19 C20 173.5(4)
Tb1 N4 C12 C13 -164.4(5)
N6 N5 C8 C9 2.8(8)
N6 N5 C8 O3 -178.5(5)
N6 C11 C10 C9 0.6(8)
N6 C11 C10 C14 179.7(5)
N5 N6 C11 C10 -4.2(9)
N5 N6 C11 O4 176.0(5)
C1 N2 N3 C4 -3.5(9)
C1 C2 N1 Tb1 4.7(6)
C1 C2 N1 C7 -176.0(5)
N2 C1 C2 C3 4.6(9)
N2 C1 C2 N1 -177.8(6)
N2 C1 O1 Tb1 169.2(4)
N2 N3 C4 C3 5.6(10)
N2 N3 C4 O2 -174.3(6)
C11 N6 N5 C8 2.5(9)
C11 C10 C14 C13 -179.0(5)
C9 C10 C14 C13 0.2(8)
C9 N4 C12 C13 1.4(9)
C6 C5 C3 C2 1.2(10)
C6 C5 C3 C4 178.8(7)
C6 C7 N1 Tb1 178.8(5)
C6 C7 N1 C2 -0.3(9)
C10 C9 N4 Tb1 163.1(5)
C10 C9 N4 C12 -5.7(9)
C10 C9 C8 N5 -6.1(9)
C10 C9 C8 O3 175.1(6)
C5 C6 C7 N1 -0.4(11)
C5 C3 C2 C1 175.4(6)
C5 C3 C2 N1 -2.0(10)
C5 C3 C4 N3 -180.0(6)
C5 C3 C4 O2 -0.1(11)
C3 C2 N1 Tb1 -177.8(5)
C3 C2 N1 C7 1.5(9)
C2 C1 N2 N3 -1.9(9)
C2 C1 O1 Tb1 -12.2(8)
C2 C3 C4 N3 -2.4(9)
C2 C3 C4 O2 177.5(7)
C4 C3 C2 C1 -2.3(10)
C4 C3 C2 N1 -179.7(6)
C7 C6 C5 C3 -0.1(11)
O3 Tb1 O5 C15 140.0(4)
O3 Tb1 O1 C1 82.0(5)
O3 Tb1 N7 C16 -144.1(4)
O3 Tb1 N7 C19 39.5(6)
O3 Tb1 N4 C9 22.1(4)
O3 Tb1 N4 C12 -171.5(5)
O3 Tb1 N1 C2 -91.3(4)
O3 Tb1 N1 C7 89.5(6)
O5 Tb1 O3 C8 -22.5(5)
O5 Tb1 O1 C1 -127.1(4)
O5 Tb1 N7 C16 -7.6(4)
O5 Tb1 N7 C19 176.0(6)
O5 Tb1 N4 C9 -154.3(4)
O5 Tb1 N4 C12 12.2(5)
O5 Tb1 N1 C2 127.6(4)
O5 Tb1 N1 C7 -51.5(7)
O1 Tb1 O3 C8 127.3(4)
O1 Tb1 O5 C15 6.1(5)
O1 Tb1 N7 C16 171.0(5)
O1 Tb1 N7 C19 -5.4(5)
O1 Tb1 N4 C9 -11.4(5)
O1 Tb1 N4 C12 155.0(4)
O1 Tb1 N1 C2 -7.3(4)
O1 Tb1 N1 C7 173.6(6)
O1 C1 N2 N3 176.8(5)
O1 C1 C2 C3 -174.1(6)
O1 C1 C2 N1 3.6(8)
O9 Tb1 O3 C8 45.0(4)
O9 Tb1 O5 C15 75.9(4)
O9 Tb1 O1 C1 160.5(5)
O9 Tb1 N7 C16 -103.2(4)
O9 Tb1 N7 C19 80.3(5)
O9 Tb1 N4 C9 -62.9(4)
O9 Tb1 N4 C12 103.5(5)
O9 Tb1 N1 C2 -50.2(5)
O9 Tb1 N1 C7 130.7(5)
O4 C11 C10 C9 -179.7(6)
O4 C11 C10 C14 -0.5(9)
O7 Tb1 O3 C8 -95.1(4)
O7 Tb1 O5 C15 -141.7(5)
O7 Tb1 O1 C1 3.9(6)
O7 Tb1 N7 C16 34.3(5)
O7 Tb1 N7 C19 -142.2(5)
O7 Tb1 N4 C9 125.0(4)
O7 Tb1 N4 C12 -68.6(5)
O7 Tb1 N1 C2 168.1(4)
O7 Tb1 N1 C7 -11.0(5)
O8 Tb1 O3 C8 -170.3(4)
O8 Tb1 O5 C15 -62.1(4)
O8 Tb1 O1 C1 -59.2(5)
O8 Tb1 N7 C16 82.4(4)
O8 Tb1 N7 C19 -94.0(5)
O8 Tb1 N4 C9 154.2(3)
O8 Tb1 N4 C12 -39.3(6)
O8 Tb1 N1 C2 83.9(4)
O8 Tb1 N1 C7 -95.3(5)
N7 Tb1 O3 C8 83.7(5)
N7 Tb1 O5 C15 7.9(4)
N7 Tb1 O1 C1 -129.0(5)
N7 Tb1 N4 C9 -106.0(4)
N7 Tb1 N4 C12 60.4(5)
N7 Tb1 N1 C2 39.0(4)
N7 Tb1 N1 C7 -140.1(5)
N7 C16 C17 C18 176.7(5)
N7 C16 C17 C21 -2.0(10)
N7 C16 C15 O5 -0.5(9)
N7 C16 C15 N8 179.1(6)
N7 C19 C20 C21 0.3(10)
N4 Tb1 O3 C8 -27.9(4)
N4 Tb1 O5 C15 145.0(4)
N4 Tb1 O1 C1 112.5(4)
N4 Tb1 N7 C16 -59.9(5)
N4 Tb1 N7 C19 123.6(5)
N4 Tb1 N1 C2 -134.5(4)
N4 Tb1 N1 C7 46.4(6)
N4 C9 C10 C11 -175.7(5)
N4 C9 C10 C14 5.0(9)
N4 C9 C8 N5 173.9(5)
N4 C9 C8 O3 -4.9(8)
N4 C12 C13 C14 3.5(10)
C16 N7 C19 C20 -2.8(9)
C16 C17 C18 O6 -173.8(6)
C16 C17 C18 N9 6.1(9)
C16 C17 C21 C20 -0.7(9)
C12 C13 C14 C10 -4.1(9)
C8 C9 C10 C11 4.2(8)
C8 C9 C10 C14 -175.0(5)
C8 C9 N4 Tb1 -16.9(6)
C8 C9 N4 C12 174.3(5)
C17 C16 C15 O5 179.7(6)
C17 C16 C15 N8 -0.8(9)
N9 N8 C15 O5 -178.5(5)
N9 N8 C15 C16 2.0(9)
N8 N9 C18 C17 -5.4(9)
N8 N9 C18 O6 174.4(6)
C18 C17 C21 C20 -179.4(6)
C18 N9 N8 C15 1.4(9)
C19 N7 C16 C17 3.8(9)
C19 N7 C16 C15 -176.1(5)
C19 C20 C21 C17 1.5(9)
N1 Tb1 O3 C8 -164.0(5)
N1 Tb1 O5 C15 -102.6(5)
N1 Tb1 O1 C1 10.2(4)
N1 Tb1 N7 C16 127.1(4)
N1 Tb1 N7 C19 -49.3(5)
N1 Tb1 N4 C9 67.3(4)
N1 Tb1 N4 C12 -126.3(5)
C21 C17 C18 O6 4.9(10)
C21 C17 C18 N9 -175.2(6)
C15 C16 C17 C18 -3.5(9)
C15 C16 C17 C21 177.8(6)
